data_4306709
loop_
_publ_author_name
'Dirk Michalik'
'Axel Schulz'
'Alexander Villinger'

_publ_contact_author_address
;
Universit\"at Rostock
Institut f\"ur Chemie
Abteilung f\"ur Anorganische Chemie
Albert-Einstein-Strasse 3a 
18059 Rostock
Bundesrepublik Deutschland
;
_publ_contact_author_email axel.schulz@uni-rostock.de
_publ_contact_author_fax '+49 (0)381/498-6382'
_publ_contact_author_name 'Axel Schulz'
_publ_contact_author_phone '+49 (0)381/498-6400'
_publ_section_title
;
Lewis-Acid-Assisted Methyl Exchange Reactions In Silylated
Aminodichloroarsanes
;
_journal_name_full 'Inorganic Chemistry'
_journal_page_first 11798
_journal_page_last 11806
_journal_paper_doi 10.1021/ic801526n
_journal_volume 47
_journal_year 2008
_chemical_formula_moiety 'C28 H34 As Cl F3 N O3 S Si'
_chemical_formula_sum 'C28 H34 As Cl F3 N O3 S Si'
_chemical_formula_weight 660.08
_chemical_name_systematic
;
N-(trifluoromethylsulfonatodimethylsilyl)-N-[bis-(2,4,6-trimethylphenyl)phenyl]
amino-chloromethylarsane toluene solvate
;
_space_group_IT_number 14
_symmetry_cell_setting monoclinic
_symmetry_Int_Tables_number 14
_symmetry_space_group_name_Hall '-P 2yn'
_symmetry_space_group_name_H-M 'P 1 21/n 1'
_atom_sites_solution_hydrogens geom
_atom_sites_solution_primary direct
_atom_sites_solution_secondary difmap
_audit_author_name 'Villinger, A.'
_audit_creation_method SHELXL-97
_cell_angle_alpha 90.00
_cell_angle_beta 95.70(3)
_cell_angle_gamma 90.00
_cell_formula_units_Z 4
_cell_length_a 8.5100(17)
_cell_length_b 12.946(3)
_cell_length_c 28.447(6)
_cell_measurement_reflns_used 6006
_cell_measurement_temperature 173(2)
_cell_measurement_theta_max 62.547
_cell_measurement_theta_min 4.260
_cell_volume 3118.5(12)
_computing_cell_refinement 'Bruker Apex v2.0-2'
_computing_data_collection 'Bruker Apex v2.0-2'
_computing_data_reduction 'Bruker SAINT'
_computing_molecular_graphics
;
 ORTEP-3 (Farrugia, 1997), DIAMOND v3.0a (Brandenburg, 2005)
;
_computing_publication_material SHELXL-97
_computing_structure_refinement 'SHELXL-97 (Sheldrick, 1997)'
_computing_structure_solution 'SHELXS-97 (Sheldrick, 1997)'
_diffrn_ambient_temperature 173(2)
_diffrn_measured_fraction_theta_full 0.998
_diffrn_measured_fraction_theta_max 0.998
_diffrn_measurement_device_type 'Bruker-Nonius Apex X8-CCD-diffractometer'
_diffrn_measurement_method '\w scans'
_diffrn_radiation_monochromator graphite
_diffrn_radiation_source 'sealed tube'
_diffrn_radiation_type MoK\a
_diffrn_radiation_wavelength 0.71073
_diffrn_reflns_av_R_equivalents 0.0282
_diffrn_reflns_av_sigmaI/netI 0.0286
_diffrn_reflns_limit_h_max 11
_diffrn_reflns_limit_h_min -11
_diffrn_reflns_limit_k_max 12
_diffrn_reflns_limit_k_min -18
_diffrn_reflns_limit_l_max 36
_diffrn_reflns_limit_l_min -40
_diffrn_reflns_number 41346
_diffrn_reflns_theta_full 30.00
_diffrn_reflns_theta_max 30.00
_diffrn_reflns_theta_min 2.44
_exptl_absorpt_coefficient_mu 1.328
_exptl_absorpt_correction_T_max 0.8256
_exptl_absorpt_correction_T_min 0.7498
_exptl_absorpt_correction_type multi-scan
_exptl_absorpt_process_details '(SADABS; Sheldrick, 2004)'
_exptl_crystal_colour colourless
_exptl_crystal_density_diffrn 1.406
_exptl_crystal_density_method 'not measured'
_exptl_crystal_description block
_exptl_crystal_F_000 1360
_exptl_crystal_size_max 0.23
_exptl_crystal_size_mid 0.23
_exptl_crystal_size_min 0.15
_refine_diff_density_max 0.425
_refine_diff_density_min -0.301
_refine_diff_density_rms 0.061
_refine_ls_extinction_method none
_refine_ls_goodness_of_fit_ref 1.031
_refine_ls_hydrogen_treatment constr
_refine_ls_matrix_type full
_refine_ls_number_parameters 361
_refine_ls_number_reflns 9052
_refine_ls_number_restraints 0
_refine_ls_restrained_S_all 1.031
_refine_ls_R_factor_all 0.0518
_refine_ls_R_factor_gt 0.0363
_refine_ls_shift/su_max 0.001
_refine_ls_shift/su_mean 0.000
_refine_ls_structure_factor_coef Fsqd
_refine_ls_weighting_details 'calc w=1/[\s^2^(Fo^2^)+(0.0493P)^2^+0.6593P] where P=(Fo^2^+2Fc^2^)/3'
_refine_ls_weighting_scheme calc
_refine_ls_wR_factor_gt 0.0873
_refine_ls_wR_factor_ref 0.0919
_reflns_number_gt 7156
_reflns_number_total 9052
_reflns_threshold_expression >2sigma(I)
_cod_data_source_file ic801526n_si_001_7.cif
_cod_data_source_block ternsime2otfasmecl
_cod_original_cell_volume 3118.5(11)
_cod_original_sg_symbol_H-M 'P 21/n'
_cod_database_code 4306709

loop_
_symmetry_equiv_pos_as_xyz
'x, y, z'
'-x+1/2, y+1/2, -z+1/2'
'-x, -y, -z'
'x-1/2, -y-1/2, z-1/2'

loop_
_atom_site_label
_atom_site_type_symbol
_atom_site_fract_x
_atom_site_fract_y
_atom_site_fract_z
_atom_site_U_iso_or_equiv
_atom_site_adp_type
_atom_site_occupancy
_atom_site_symmetry_multiplicity
_atom_site_calc_flag
_atom_site_refinement_flags
_atom_site_disorder_assembly
_atom_site_disorder_group
As As 0.87352(2) 0.689514(13) 0.116899(6) 0.02707(6) Uani 1 1 d . . .
Si Si 1.22417(6) 0.67045(3) 0.082812(17) 0.02616(10) Uani 1 1 d . . .
Cl Cl 0.81210(7) 0.56000(5) 0.06718(2) 0.05563(15) Uani 1 1 d . . .
N N 1.09456(16) 0.67979(10) 0.12586(5) 0.0228(3) Uani 1 1 d . . .
S S 1.20885(7) 0.80818(4) -0.001839(19) 0.04422(13) Uani 1 1 d . . .
O1 O 1.16469(15) 0.77542(10) 0.04653(5) 0.0343(3) Uani 1 1 d . . .
O2 O 1.3480(2) 0.75895(16) -0.01339(7) 0.0787(7) Uani 1 1 d . . .
O3 O 1.0734(2) 0.81307(13) -0.03485(6) 0.0605(5) Uani 1 1 d . . .
F1 F 1.38953(19) 0.94577(14) 0.04336(7) 0.0818(5) Uani 1 1 d . . .
F2 F 1.2961(2) 0.98815(14) -0.02726(7) 0.0944(6) Uani 1 1 d . . .
F3 F 1.1473(2) 0.99126(11) 0.03006(6) 0.0739(5) Uani 1 1 d . . .
C1 C 1.15038(19) 0.67569(11) 0.17565(6) 0.0240(3) Uani 1 1 d . . .
C2 C 1.2367(2) 0.58976(12) 0.19513(6) 0.0275(3) Uani 1 1 d . . .
C3 C 1.2956(3) 0.59231(14) 0.24270(7) 0.0389(4) Uani 1 1 d . . .
H3 H 1.3560 0.5356 0.2557 0.047 Uiso 1 1 calc R . .
C4 C 1.2683(3) 0.67517(15) 0.27127(7) 0.0482(6) Uani 1 1 d . . .
H4 H 1.3116 0.6761 0.3034 0.058 Uiso 1 1 calc R . .
C5 C 1.1775(3) 0.75691(14) 0.25279(7) 0.0416(5) Uani 1 1 d . . .
H5 H 1.1558 0.8129 0.2727 0.050 Uiso 1 1 calc R . .
C6 C 1.1172(2) 0.75844(12) 0.20538(6) 0.0292(3) Uani 1 1 d . . .
C7 C 1.26402(19) 0.49424(12) 0.16753(6) 0.0248(3) Uani 1 1 d . . .
C8 C 1.13530(19) 0.42817(12) 0.15358(6) 0.0267(3) Uani 1 1 d . . .
C9 C 1.1585(2) 0.34250(12) 0.12565(6) 0.0295(3) Uani 1 1 d . . .
H9 H 1.0708 0.2999 0.1154 0.035 Uiso 1 1 calc R . .
C10 C 1.3067(2) 0.31749(13) 0.11223(7) 0.0326(4) Uani 1 1 d . . .
C11 C 1.4343(2) 0.37717(13) 0.12975(7) 0.0328(4) Uani 1 1 d . . .
H11 H 1.5370 0.3585 0.1224 0.039 Uiso 1 1 calc R . .
C12 C 1.4168(2) 0.46397(13) 0.15793(6) 0.0287(3) Uani 1 1 d . . .
C13 C 1.0138(2) 0.84868(13) 0.18846(6) 0.0292(3) Uani 1 1 d . . .
C14 C 0.8598(2) 0.85495(15) 0.20193(6) 0.0356(4) Uani 1 1 d . . .
C15 C 0.7677(3) 0.94088(17) 0.18697(7) 0.0452(5) Uani 1 1 d . . .
H15 H 0.6629 0.9453 0.1956 0.054 Uiso 1 1 calc R . .
C16 C 0.8236(3) 1.01940(16) 0.16018(7) 0.0468(5) Uani 1 1 d . . .
C17 C 0.9769(3) 1.01284(14) 0.14834(7) 0.0404(4) Uani 1 1 d . . .
H17 H 1.0170 1.0663 0.1300 0.048 Uiso 1 1 calc R . .
C18 C 1.0745(2) 0.92924(13) 0.16272(6) 0.0329(4) Uani 1 1 d . . .
C19 C 0.9774(2) 0.44267(14) 0.17247(8) 0.0382(4) Uani 1 1 d . . .
H19A H 0.8950 0.4093 0.1512 0.057 Uiso 1 1 calc R . .
H19B H 0.9544 0.5166 0.1746 0.057 Uiso 1 1 calc R . .
H19C H 0.9801 0.4115 0.2039 0.057 Uiso 1 1 calc R . .
C20 C 1.3267(3) 0.22632(16) 0.08006(9) 0.0498(5) Uani 1 1 d . . .
H20A H 1.3792 0.2491 0.0527 0.075 Uiso 1 1 calc R . .
H20B H 1.2228 0.1976 0.0693 0.075 Uiso 1 1 calc R . .
H20C H 1.3911 0.1733 0.0974 0.075 Uiso 1 1 calc R . .
C21 C 1.5646(2) 0.51756(15) 0.17943(8) 0.0391(4) Uani 1 1 d . . .
H21A H 1.6073 0.4803 0.2078 0.059 Uiso 1 1 calc R . .
H21B H 1.5390 0.5886 0.1879 0.059 Uiso 1 1 calc R . .
H21C H 1.6433 0.5186 0.1565 0.059 Uiso 1 1 calc R . .
C22 C 0.7928(3) 0.77460(18) 0.23266(8) 0.0477(5) Uani 1 1 d . . .
H22A H 0.8215 0.7056 0.2222 0.072 Uiso 1 1 calc R . .
H22B H 0.6775 0.7810 0.2302 0.072 Uiso 1 1 calc R . .
H22C H 0.8358 0.7849 0.2656 0.072 Uiso 1 1 calc R . .
C23 C 0.7199(4) 1.1110(2) 0.14477(10) 0.0744(9) Uani 1 1 d . . .
H23A H 0.7841 1.1739 0.1459 0.112 Uiso 1 1 calc R . .
H23B H 0.6367 1.1184 0.1660 0.112 Uiso 1 1 calc R . .
H23C H 0.6717 1.0998 0.1124 0.112 Uiso 1 1 calc R . .
C24 C 1.2435(3) 0.92975(15) 0.15176(8) 0.0438(5) Uani 1 1 d . . .
H24A H 1.2702 0.9982 0.1401 0.066 Uiso 1 1 calc R . .
H24B H 1.2580 0.8778 0.1275 0.066 Uiso 1 1 calc R . .
H24C H 1.3125 0.9136 0.1805 0.066 Uiso 1 1 calc R . .
C25 C 1.4302(2) 0.70112(15) 0.10478(8) 0.0405(4) Uani 1 1 d . . .
H25A H 1.4351 0.7219 0.1380 0.061 Uiso 1 1 calc R . .
H25B H 1.4685 0.7577 0.0861 0.061 Uiso 1 1 calc R . .
H25C H 1.4965 0.6400 0.1019 0.061 Uiso 1 1 calc R . .
C26 C 1.2045(3) 0.55905(15) 0.04286(7) 0.0405(4) Uani 1 1 d . . .
H26A H 1.2152 0.4951 0.0614 0.061 Uiso 1 1 calc R . .
H26B H 1.2872 0.5618 0.0212 0.061 Uiso 1 1 calc R . .
H26C H 1.1006 0.5607 0.0246 0.061 Uiso 1 1 calc R . .
C27 C 1.2627(3) 0.9421(2) 0.01218(10) 0.0592(7) Uani 1 1 d . . .
C28 C 0.8325(2) 0.79662(18) 0.06904(7) 0.0434(5) Uani 1 1 d . . .
H28A H 0.8836 0.8611 0.0804 0.065 Uiso 1 1 calc R . .
H28B H 0.7184 0.8077 0.0629 0.065 Uiso 1 1 calc R . .
H28C H 0.8750 0.7750 0.0398 0.065 Uiso 1 1 calc R . .

loop_
_atom_site_aniso_label
_atom_site_aniso_U_11
_atom_site_aniso_U_22
_atom_site_aniso_U_33
_atom_site_aniso_U_23
_atom_site_aniso_U_13
_atom_site_aniso_U_12
As 0.02239(9) 0.03411(9) 0.02507(9) -0.00264(7) 0.00418(6) -0.00235(6)
Si 0.0251(2) 0.0275(2) 0.0269(2) 0.00327(18) 0.00779(18) 0.00203(16)
Cl 0.0425(3) 0.0709(4) 0.0533(3) -0.0345(3) 0.0039(2) -0.0098(2)
N 0.0223(6) 0.0251(6) 0.0212(6) -0.0005(5) 0.0033(5) -0.0012(5)
S 0.0471(3) 0.0485(3) 0.0400(3) 0.0186(2) 0.0190(2) 0.0092(2)
O1 0.0335(7) 0.0375(6) 0.0339(6) 0.0120(6) 0.0132(5) 0.0069(5)
O2 0.0793(13) 0.0882(14) 0.0786(13) 0.0402(11) 0.0579(11) 0.0365(11)
O3 0.0743(12) 0.0698(11) 0.0364(8) 0.0113(8) -0.0001(8) -0.0039(9)
F1 0.0530(9) 0.0895(11) 0.0994(12) 0.0360(10) -0.0103(9) -0.0273(8)
F2 0.1043(14) 0.0829(11) 0.0960(13) 0.0591(10) 0.0097(11) -0.0234(10)
F3 0.0733(11) 0.0447(7) 0.1014(13) 0.0052(8) -0.0027(9) 0.0084(7)
C1 0.0254(8) 0.0237(7) 0.0229(7) 0.0005(6) 0.0019(6) -0.0021(5)
C2 0.0309(9) 0.0241(7) 0.0274(8) 0.0007(6) 0.0021(7) -0.0003(6)
C3 0.0544(12) 0.0283(8) 0.0314(9) 0.0021(7) -0.0076(8) 0.0082(8)
C4 0.0742(16) 0.0380(10) 0.0290(9) -0.0041(8) -0.0125(10) 0.0131(10)
C5 0.0642(14) 0.0293(9) 0.0288(9) -0.0072(8) -0.0070(9) 0.0079(8)
C6 0.0376(9) 0.0224(7) 0.0272(8) -0.0013(6) 0.0010(7) 0.0017(6)
C7 0.0267(8) 0.0221(7) 0.0259(8) 0.0040(6) 0.0036(6) 0.0014(6)
C8 0.0259(8) 0.0234(7) 0.0314(8) 0.0034(7) 0.0060(6) 0.0020(6)
C9 0.0300(9) 0.0232(7) 0.0353(9) 0.0006(7) 0.0033(7) -0.0008(6)
C10 0.0360(10) 0.0260(8) 0.0368(9) 0.0023(7) 0.0081(7) 0.0068(7)
C11 0.0275(9) 0.0308(8) 0.0413(10) 0.0059(8) 0.0103(7) 0.0081(6)
C12 0.0242(8) 0.0270(7) 0.0346(9) 0.0081(7) 0.0013(7) 0.0010(6)
C13 0.0392(10) 0.0236(7) 0.0239(8) -0.0047(6) -0.0021(7) 0.0028(7)
C14 0.0421(11) 0.0358(9) 0.0287(8) -0.0071(8) 0.0032(8) 0.0033(8)
C15 0.0426(12) 0.0530(12) 0.0398(11) -0.0089(10) 0.0035(9) 0.0143(9)
C16 0.0619(14) 0.0415(10) 0.0348(10) -0.0013(9) -0.0066(9) 0.0203(10)
C17 0.0598(13) 0.0283(8) 0.0316(9) 0.0014(7) -0.0029(9) 0.0050(8)
C18 0.0434(10) 0.0254(8) 0.0288(8) -0.0043(7) -0.0021(7) 0.0007(7)
C19 0.0284(9) 0.0319(8) 0.0570(12) -0.0002(9) 0.0177(8) -0.0007(7)
C20 0.0559(14) 0.0365(10) 0.0588(14) -0.0134(10) 0.0146(11) 0.0090(9)
C21 0.0273(9) 0.0369(9) 0.0512(12) 0.0092(9) -0.0054(8) -0.0013(7)
C22 0.0577(14) 0.0483(11) 0.0402(11) -0.0041(10) 0.0202(10) -0.0007(10)
C23 0.094(2) 0.0674(16) 0.0611(16) 0.0116(14) 0.0022(15) 0.0458(16)
C24 0.0489(12) 0.0318(9) 0.0516(12) -0.0010(9) 0.0091(10) -0.0047(8)
C25 0.0248(9) 0.0443(10) 0.0532(12) 0.0137(9) 0.0078(8) 0.0013(7)
C26 0.0520(12) 0.0387(10) 0.0334(9) -0.0045(8) 0.0169(9) 0.0025(8)
C27 0.0497(14) 0.0562(13) 0.0704(16) 0.0350(13) 0.0000(12) -0.0088(11)
C28 0.0266(9) 0.0645(13) 0.0385(10) 0.0169(10) -0.0001(8) 0.0017(8)

loop_
_atom_type_symbol
_atom_type_description
_atom_type_scat_dispersion_real
_atom_type_scat_dispersion_imag
_atom_type_scat_source
C C 0.0033 0.0016 'International Tables Vol C Tables 4.2.6.8 and 6.1.1.4'
H H 0.0000 0.0000 'International Tables Vol C Tables 4.2.6.8 and 6.1.1.4'
N N 0.0061 0.0033 'International Tables Vol C Tables 4.2.6.8 and 6.1.1.4'
O O 0.0106 0.0060 'International Tables Vol C Tables 4.2.6.8 and 6.1.1.4'
F F 0.0171 0.0103 'International Tables Vol C Tables 4.2.6.8 and 6.1.1.4'
Si Si 0.0817 0.0704 'International Tables Vol C Tables 4.2.6.8 and 6.1.1.4'
S S 0.1246 0.1234 'International Tables Vol C Tables 4.2.6.8 and 6.1.1.4'
Cl Cl 0.1484 0.1585 'International Tables Vol C Tables 4.2.6.8 and 6.1.1.4'
As As 0.0499 2.0058 'International Tables Vol C Tables 4.2.6.8 and 6.1.1.4'

loop_
_geom_angle_atom_site_label_1
_geom_angle_atom_site_label_2
_geom_angle_atom_site_label_3
_geom_angle
_geom_angle_site_symmetry_1
_geom_angle_site_symmetry_3
_geom_angle_publ_flag
N As C28 104.47(7) . . ?
N As Cl 101.83(5) . . ?
C28 As Cl 94.46(8) . . ?
N Si O1 101.28(6) . . ?
N Si C26 117.90(8) . . ?
O1 Si C26 104.00(8) . . ?
N Si C25 113.33(9) . . ?
O1 Si C25 104.01(8) . . ?
C26 Si C25 113.85(10) . . ?
C1 N Si 121.23(11) . . ?
C1 N As 111.22(10) . . ?
Si N As 127.48(8) . . ?
O2 S O3 120.86(13) . . ?
O2 S O1 111.87(9) . . ?
O3 S O1 110.77(9) . . ?
O2 S C27 106.32(13) . . ?
O3 S C27 105.83(11) . . ?
O1 S C27 98.41(10) . . ?
S O1 Si 131.78(8) . . ?
C6 C1 C2 119.28(15) . . ?
C6 C1 N 119.50(14) . . ?
C2 C1 N 121.22(14) . . ?
C3 C2 C1 118.91(15) . . ?
C3 C2 C7 117.96(15) . . ?
C1 C2 C7 123.10(15) . . ?
C4 C3 C2 121.62(17) . . ?
C4 C3 H3 119.2 . . ?
C2 C3 H3 119.2 . . ?
C3 C4 C5 119.43(18) . . ?
C3 C4 H4 120.3 . . ?
C5 C4 H4 120.3 . . ?
C4 C5 C6 121.10(17) . . ?
C4 C5 H5 119.4 . . ?
C6 C5 H5 119.4 . . ?
C5 C6 C1 119.51(16) . . ?
C5 C6 C13 117.74(15) . . ?
C1 C6 C13 122.72(15) . . ?
C12 C7 C8 118.73(15) . . ?
C12 C7 C2 121.72(15) . . ?
C8 C7 C2 119.39(15) . . ?
C9 C8 C7 119.51(15) . . ?
C9 C8 C19 119.03(16) . . ?
C7 C8 C19 121.16(15) . . ?
C8 C9 C10 121.77(16) . . ?
C8 C9 H9 119.1 . . ?
C10 C9 H9 119.1 . . ?
C11 C10 C9 118.11(16) . . ?
C11 C10 C20 121.44(18) . . ?
C9 C10 C20 120.45(18) . . ?
C10 C11 C12 122.08(16) . . ?
C10 C11 H11 119.0 . . ?
C12 C11 H11 119.0 . . ?
C11 C12 C7 119.17(16) . . ?
C11 C12 C21 118.01(16) . . ?
C7 C12 C21 122.70(16) . . ?
C18 C13 C14 120.13(16) . . ?
C18 C13 C6 120.51(17) . . ?
C14 C13 C6 119.18(16) . . ?
C15 C14 C13 118.14(18) . . ?
C15 C14 C22 119.45(19) . . ?
C13 C14 C22 122.39(18) . . ?
C16 C15 C14 122.6(2) . . ?
C16 C15 H15 118.7 . . ?
C14 C15 H15 118.7 . . ?
C17 C16 C15 118.27(18) . . ?
C17 C16 C23 120.9(2) . . ?
C15 C16 C23 120.8(2) . . ?
C16 C17 C18 121.54(19) . . ?
C16 C17 H17 119.2 . . ?
C18 C17 H17 119.2 . . ?
C17 C18 C13 119.26(19) . . ?
C17 C18 C24 119.23(17) . . ?
C13 C18 C24 121.47(16) . . ?
C8 C19 H19A 109.5 . . ?
C8 C19 H19B 109.5 . . ?
H19A C19 H19B 109.5 . . ?
C8 C19 H19C 109.5 . . ?
H19A C19 H19C 109.5 . . ?
H19B C19 H19C 109.5 . . ?
C10 C20 H20A 109.5 . . ?
C10 C20 H20B 109.5 . . ?
H20A C20 H20B 109.5 . . ?
C10 C20 H20C 109.5 . . ?
H20A C20 H20C 109.5 . . ?
H20B C20 H20C 109.5 . . ?
C12 C21 H21A 109.5 . . ?
C12 C21 H21B 109.5 . . ?
H21A C21 H21B 109.5 . . ?
C12 C21 H21C 109.5 . . ?
H21A C21 H21C 109.5 . . ?
H21B C21 H21C 109.5 . . ?
C14 C22 H22A 109.5 . . ?
C14 C22 H22B 109.5 . . ?
H22A C22 H22B 109.5 . . ?
C14 C22 H22C 109.5 . . ?
H22A C22 H22C 109.5 . . ?
H22B C22 H22C 109.5 . . ?
C16 C23 H23A 109.5 . . ?
C16 C23 H23B 109.5 . . ?
H23A C23 H23B 109.5 . . ?
C16 C23 H23C 109.5 . . ?
H23A C23 H23C 109.5 . . ?
H23B C23 H23C 109.5 . . ?
C18 C24 H24A 109.5 . . ?
C18 C24 H24B 109.5 . . ?
H24A C24 H24B 109.5 . . ?
C18 C24 H24C 109.5 . . ?
H24A C24 H24C 109.5 . . ?
H24B C24 H24C 109.5 . . ?
Si C25 H25A 109.5 . . ?
Si C25 H25B 109.5 . . ?
H25A C25 H25B 109.5 . . ?
Si C25 H25C 109.5 . . ?
H25A C25 H25C 109.5 . . ?
H25B C25 H25C 109.5 . . ?
Si C26 H26A 109.5 . . ?
Si C26 H26B 109.5 . . ?
H26A C26 H26B 109.5 . . ?
Si C26 H26C 109.5 . . ?
H26A C26 H26C 109.5 . . ?
H26B C26 H26C 109.5 . . ?
F3 C27 F2 110.0(2) . . ?
F3 C27 F1 108.3(2) . . ?
F2 C27 F1 108.7(2) . . ?
F3 C27 S 111.26(16) . . ?
F2 C27 S 108.2(2) . . ?
F1 C27 S 110.44(17) . . ?
As C28 H28A 109.5 . . ?
As C28 H28B 109.5 . . ?
H28A C28 H28B 109.5 . . ?
As C28 H28C 109.5 . . ?
H28A C28 H28C 109.5 . . ?
H28B C28 H28C 109.5 . . ?

loop_
_geom_bond_atom_site_label_1
_geom_bond_atom_site_label_2
_geom_bond_distance
_geom_bond_site_symmetry_2
_geom_bond_publ_flag
As N 1.8773(14) . ?
As C28 1.950(2) . ?
As Cl 2.2221(6) . ?
Si N 1.7319(15) . ?
Si O1 1.7505(13) . ?
Si C26 1.8335(19) . ?
Si C25 1.845(2) . ?
N C1 1.449(2) . ?
S O2 1.4120(17) . ?
S O3 1.4141(19) . ?
S O1 1.5223(13) . ?
S C27 1.828(3) . ?
F1 C27 1.328(3) . ?
F2 C27 1.326(3) . ?
F3 C27 1.314(3) . ?
C1 C6 1.411(2) . ?
C1 C2 1.415(2) . ?
C2 C3 1.396(2) . ?
C2 C7 1.495(2) . ?
C3 C4 1.379(3) . ?
C3 H3 0.9500 . ?
C4 C5 1.383(3) . ?
C4 H4 0.9500 . ?
C5 C6 1.395(2) . ?
C5 H5 0.9500 . ?
C6 C13 1.512(2) . ?
C7 C12 1.410(2) . ?
C7 C8 1.415(2) . ?
C8 C9 1.390(2) . ?
C8 C19 1.508(2) . ?
C9 C10 1.392(2) . ?
C9 H9 0.9500 . ?
C10 C11 1.384(3) . ?
C10 C20 1.513(3) . ?
C11 C12 1.397(3) . ?
C11 H11 0.9500 . ?
C12 C21 1.511(2) . ?
C13 C18 1.402(2) . ?
C13 C14 1.404(3) . ?
C14 C15 1.402(3) . ?
C14 C22 1.507(3) . ?
C15 C16 1.383(3) . ?
C15 H15 0.9500 . ?
C16 C17 1.382(3) . ?
C16 C23 1.517(3) . ?
C17 C18 1.400(3) . ?
C17 H17 0.9500 . ?
C18 C24 1.501(3) . ?
C19 H19A 0.9800 . ?
C19 H19B 0.9800 . ?
C19 H19C 0.9800 . ?
C20 H20A 0.9800 . ?
C20 H20B 0.9800 . ?
C20 H20C 0.9800 . ?
C21 H21A 0.9800 . ?
C21 H21B 0.9800 . ?
C21 H21C 0.9800 . ?
C22 H22A 0.9800 . ?
C22 H22B 0.9800 . ?
C22 H22C 0.9800 . ?
C23 H23A 0.9800 . ?
C23 H23B 0.9800 . ?
C23 H23C 0.9800 . ?
C24 H24A 0.9800 . ?
C24 H24B 0.9800 . ?
C24 H24C 0.9800 . ?
C25 H25A 0.9800 . ?
C25 H25B 0.9800 . ?
C25 H25C 0.9800 . ?
C26 H26A 0.9800 . ?
C26 H26B 0.9800 . ?
C26 H26C 0.9800 . ?
C28 H28A 0.9800 . ?
C28 H28B 0.9800 . ?
C28 H28C 0.9800 . ?

loop_
_geom_torsion_atom_site_label_1
_geom_torsion_atom_site_label_2
_geom_torsion_atom_site_label_3
_geom_torsion_atom_site_label_4
_geom_torsion
_geom_torsion_site_symmetry_1
_geom_torsion_site_symmetry_2
_geom_torsion_site_symmetry_3
_geom_torsion_site_symmetry_4
_geom_torsion_publ_flag
O1 Si N C1 -131.04(12) . . . . ?
C26 Si N C1 116.33(13) . . . . ?
C25 Si N C1 -20.26(14) . . . . ?
O1 Si N As 52.07(10) . . . . ?
C26 Si N As -60.55(12) . . . . ?
C25 Si N As 162.85(9) . . . . ?
C28 As N C1 134.82(12) . . . . ?
Cl As N C1 -127.36(9) . . . . ?
C28 As N Si -48.04(12) . . . . ?
Cl As N Si 49.78(9) . . . . ?
O2 S O1 Si -17.04(18) . . . . ?
O3 S O1 Si 120.98(13) . . . . ?
C27 S O1 Si -128.48(13) . . . . ?
N Si O1 S -170.49(12) . . . . ?
C26 Si O1 S -47.71(14) . . . . ?
C25 Si O1 S 71.75(14) . . . . ?
Si N C1 C6 122.62(15) . . . . ?
As N C1 C6 -60.03(17) . . . . ?
Si N C1 C2 -57.86(19) . . . . ?
As N C1 C2 119.49(14) . . . . ?
C6 C1 C2 C3 -4.2(3) . . . . ?
N C1 C2 C3 176.32(16) . . . . ?
C6 C1 C2 C7 173.87(16) . . . . ?
N C1 C2 C7 -5.7(2) . . . . ?
C1 C2 C3 C4 1.6(3) . . . . ?
C7 C2 C3 C4 -176.5(2) . . . . ?
C2 C3 C4 C5 1.5(4) . . . . ?
C3 C4 C5 C6 -2.0(4) . . . . ?
C4 C5 C6 C1 -0.5(3) . . . . ?
C4 C5 C6 C13 177.7(2) . . . . ?
C2 C1 C6 C5 3.6(3) . . . . ?
N C1 C6 C5 -176.84(17) . . . . ?
C2 C1 C6 C13 -174.47(16) . . . . ?
N C1 C6 C13 5.1(3) . . . . ?
C3 C2 C7 C12 -66.3(2) . . . . ?
C1 C2 C7 C12 115.62(19) . . . . ?
C3 C2 C7 C8 108.9(2) . . . . ?
C1 C2 C7 C8 -69.1(2) . . . . ?
C12 C7 C8 C9 -8.3(2) . . . . ?
C2 C7 C8 C9 176.35(15) . . . . ?
C12 C7 C8 C19 165.45(16) . . . . ?
C2 C7 C8 C19 -9.9(2) . . . . ?
C7 C8 C9 C10 2.3(3) . . . . ?
C19 C8 C9 C10 -171.56(17) . . . . ?
C8 C9 C10 C11 3.7(3) . . . . ?
C8 C9 C10 C20 -177.36(18) . . . . ?
C9 C10 C11 C12 -3.7(3) . . . . ?
C20 C10 C11 C12 177.40(18) . . . . ?
C10 C11 C12 C7 -2.4(3) . . . . ?
C10 C11 C12 C21 173.85(17) . . . . ?
C8 C7 C12 C11 8.3(2) . . . . ?
C2 C7 C12 C11 -176.46(15) . . . . ?
C8 C7 C12 C21 -167.73(16) . . . . ?
C2 C7 C12 C21 7.5(2) . . . . ?
C5 C6 C13 C18 102.1(2) . . . . ?
C1 C6 C13 C18 -79.8(2) . . . . ?
C5 C6 C13 C14 -73.0(2) . . . . ?
C1 C6 C13 C14 105.1(2) . . . . ?
C18 C13 C14 C15 3.0(3) . . . . ?
C6 C13 C14 C15 178.14(16) . . . . ?
C18 C13 C14 C22 -175.32(17) . . . . ?
C6 C13 C14 C22 -0.2(3) . . . . ?
C13 C14 C15 C16 -0.8(3) . . . . ?
C22 C14 C15 C16 177.60(19) . . . . ?
C14 C15 C16 C17 -0.8(3) . . . . ?
C14 C15 C16 C23 180.0(2) . . . . ?
C15 C16 C17 C18 0.2(3) . . . . ?
C23 C16 C17 C18 179.4(2) . . . . ?
C16 C17 C18 C13 2.0(3) . . . . ?
C16 C17 C18 C24 -175.75(19) . . . . ?
C14 C13 C18 C17 -3.7(3) . . . . ?
C6 C13 C18 C17 -178.70(16) . . . . ?
C14 C13 C18 C24 174.09(17) . . . . ?
C6 C13 C18 C24 -1.0(3) . . . . ?
O2 S C27 F3 -170.80(17) . . . . ?
O3 S C27 F3 59.5(2) . . . . ?
O1 S C27 F3 -54.97(18) . . . . ?
O2 S C27 F2 68.3(2) . . . . ?
O3 S C27 F2 -61.4(2) . . . . ?
O1 S C27 F2 -175.86(17) . . . . ?
O2 S C27 F1 -50.6(2) . . . . ?
O3 S C27 F1 179.76(18) . . . . ?
O1 S C27 F1 65.3(2) . . . . ?

loop_
_cod_related_entry_id
_cod_related_entry_database
_cod_related_entry_code
1 ChemSpider 30660833
